data_1507472
loop_
_publ_author_name
'Kelly, T. Ross'
'Cavero, Marta'

_publ_section_title
;
 Selective Monoacylation of a Diamine Using Intramolecular Delivery by a
 DMAP Unit
;
_journal_issue 16
_journal_name_full 'Organic Letters'
_journal_page_first 2653
_journal_paper_doi 10.1021/ol026206h
_journal_volume 4
_journal_year 2002
_chemical_formula_sum 'C18 H24 N4 O'
_chemical_formula_weight 312.42
_chemical_name_systematic
; 
 ? 
;
_space_group_IT_number 15
_symmetry_cell_setting monoclinic
_symmetry_space_group_name_Hall '-C 2yc'
_symmetry_space_group_name_H-M 'C 1 2/c 1'
_atom_sites_solution_hydrogens geom
_atom_sites_solution_primary direct
_atom_sites_solution_secondary difmap
_audit_creation_method SHELXL-97
_cell_angle_alpha 90.00
_cell_angle_beta 117.533(2)
_cell_angle_gamma 90.00
_cell_formula_units_Z 8
_cell_length_a 32.285(4)
_cell_length_b 6.4839(9)
_cell_length_c 18.619(2)
_cell_measurement_temperature 293(2)
_cell_volume 3456.1(7)
_computing_cell_refinement 'Bruker SMART'
_computing_data_collection 'Bruker SMART'
_computing_data_reduction 'Bruker SHELXTL'
_computing_molecular_graphics 'Bruker SHELXTL'
_computing_publication_material 'Bruker SHELXTL'
_computing_structure_refinement 'SHELXL-97 (Sheldrick, 1997)'
_computing_structure_solution 'SHELXS-97 (Sheldrick, 1990)'
_diffrn_ambient_temperature 293(2)
_diffrn_measured_fraction_theta_full 1.000
_diffrn_measured_fraction_theta_max 1.000
_diffrn_measurement_device_type 'CCD area detector'
_diffrn_measurement_method 'phi and omega scans'
_diffrn_radiation_monochromator graphite
_diffrn_radiation_source 'fine-focus sealed tube'
_diffrn_radiation_type MoK\a
_diffrn_radiation_wavelength 0.71073
_diffrn_reflns_av_R_equivalents 0.0680
_diffrn_reflns_av_sigmaI/netI 0.0460
_diffrn_reflns_limit_h_max 34
_diffrn_reflns_limit_h_min -34
_diffrn_reflns_limit_k_max 6
_diffrn_reflns_limit_k_min -6
_diffrn_reflns_limit_l_max 20
_diffrn_reflns_limit_l_min -13
_diffrn_reflns_number 7107
_diffrn_reflns_theta_full 22.50
_diffrn_reflns_theta_max 22.50
_diffrn_reflns_theta_min 1.42
_exptl_absorpt_coefficient_mu 0.077
_exptl_absorpt_correction_type none
_exptl_crystal_colour white
_exptl_crystal_density_diffrn 1.201
_exptl_crystal_density_method 'not measured'
_exptl_crystal_F_000 1344
_exptl_crystal_size_max 0.05
_exptl_crystal_size_mid 0.03
_exptl_crystal_size_min 0.02
_refine_diff_density_max 0.831
_refine_diff_density_min -0.264
_refine_diff_density_rms 0.057
_refine_ls_extinction_method none
_refine_ls_goodness_of_fit_ref 1.047
_refine_ls_hydrogen_treatment mixed
_refine_ls_matrix_type full
_refine_ls_number_parameters 208
_refine_ls_number_reflns 2250
_refine_ls_number_restraints 0
_refine_ls_restrained_S_all 1.047
_refine_ls_R_factor_all 0.0955
_refine_ls_R_factor_gt 0.0814
_refine_ls_shift/su_max 0.000
_refine_ls_shift/su_mean 0.000
_refine_ls_structure_factor_coef Fsqd
_refine_ls_weighting_details 'calc w=1/[\s^2^(Fo^2^)+(0.1065P)^2^+12.1067P] where P=(Fo^2^+2Fc^2^)/3'
_refine_ls_weighting_scheme calc
_refine_ls_wR_factor_gt 0.2219
_refine_ls_wR_factor_ref 0.2359
_reflns_number_gt 1807
_reflns_number_total 2250
_reflns_threshold_expression >2sigma(I)
_cod_data_source_file ol026206h_s3.cif
_cod_data_source_block sm
_cod_depositor_comments
;
The following automatic conversions were performed:

'_symmetry_cell_setting' value 'Monoclinic' changed to 'monoclinic'
according to /home/saulius/struct/CIF-dictionaries/cif_core.dic
dictionary named 'cif_core.dic' version 2.4.1 from 2010-06-29.

Automatic conversion script
Id: cif_fix_values 1715 2011-07-08 13:25:40Z adriana 

2017-03-17
Z value and formula fixed to values more according to usual
chemical conventions.                 miguel
;
_cod_original_formula_sum 'C24 H32 N5.33 O1.33'
_cod_original_formula_weight 416.55
_cod_original_formula_units_Z 6
_cod_original_cell_volume 3456.2(8)
_cod_original_sg_symbol_H-M C2/c
_cod_database_code 1507472

loop_
_symmetry_equiv_pos_as_xyz
'x, y, z'
'-x, y, -z+1/2'
'x+1/2, y+1/2, z'
'-x+1/2, y+1/2, -z+1/2'
'-x, -y, -z'
'x, -y, z-1/2'
'-x+1/2, -y+1/2, -z'
'x+1/2, -y+1/2, z-1/2'

loop_
_atom_site_label
_atom_site_type_symbol
_atom_site_fract_x
_atom_site_fract_y
_atom_site_fract_z
_atom_site_U_iso_or_equiv
_atom_site_adp_type
_atom_site_occupancy
_atom_site_symmetry_multiplicity
_atom_site_calc_flag
_atom_site_refinement_flags
N3 N 0.11203(11) 0.8262(6) 0.3492(2) 0.0551(10) Uani 1 1 d .
C8 C 0.18778(12) 0.8244(6) 0.3503(2) 0.0445(10) Uani 1 1 d .
C4 C 0.15257(12) 0.7226(7) 0.3695(2) 0.0451(10) Uani 1 1 d .
N2 N 0.13236(10) 1.0680(6) 0.2543(2) 0.0497(9) Uani 1 1 d .
H2A H 0.1139 1.0291 0.2733 0.060 Uiso 1 1 calc R
O1 O 0.13433(9) 1.2611(5) 0.15385(18) 0.0651(10) Uani 1 1 d .
C12 C 0.21444(12) 1.0795(7) 0.2850(2) 0.0499(11) Uani 1 1 d .
H12A H 0.2077 1.1901 0.2496 0.060 Uiso 1 1 calc R
C5 C 0.16162(13) 0.5350(7) 0.4093(2) 0.0473(11) Uani 1 1 d .
H5A H 0.1886 0.4634 0.4187 0.057 Uiso 1 1 calc R
N1 N 0.29547(11) 1.0973(6) 0.3142(2) 0.0608(11) Uani 1 1 d .
H1A H 0.3236 1.0527 0.3408 0.073 Uiso 1 1 calc R
H1B H 0.2894 1.1981 0.2808 0.073 Uiso 1 1 calc R
C11 C 0.26013(12) 1.0073(7) 0.3252(2) 0.0471(11) Uani 1 1 d .
C10 C 0.26973(13) 0.8443(7) 0.3790(2) 0.0497(11) Uani 1 1 d .
H10A H 0.3000 0.7930 0.4068 0.060 Uiso 1 1 calc R
C13 C 0.17848(12) 0.9918(6) 0.2960(2) 0.0442(10) Uani 1 1 d .
C14 C 0.11306(13) 1.1928(7) 0.1890(2) 0.0467(10) Uani 1 1 d .
C1 C 0.13118(13) 0.4500(7) 0.4360(2) 0.0490(11) Uani 1 1 d .
C2 C 0.08959(14) 0.5603(7) 0.4145(3) 0.0546(12) Uani 1 1 d .
H2B H 0.0676 0.5126 0.4296 0.066 Uiso 1 1 calc R
N4 N 0.14128(12) 0.2735(6) 0.4796(2) 0.0622(11) Uani 1 1 d .
C9 C 0.23442(13) 0.7588(7) 0.3913(2) 0.0499(11) Uani 1 1 d .
H9A H 0.2419 0.6521 0.4287 0.060 Uiso 1 1 calc R
C15 C 0.06163(13) 1.2490(7) 0.1585(2) 0.0509(11) Uani 1 1 d .
C3 C 0.08197(14) 0.7380(8) 0.3712(3) 0.0596(13) Uani 1 1 d .
H3B H 0.0535 0.8039 0.3554 0.071 Uiso 1 1 calc R
C6 C 0.10996(17) 0.1901(8) 0.5088(3) 0.0753(15) Uani 1 1 d .
H6A H 0.0824 0.2741 0.4895 0.113 Uiso 1 1 calc R
H6B H 0.1254 0.1897 0.5669 0.113 Uiso 1 1 calc R
H6C H 0.1014 0.0517 0.4893 0.113 Uiso 1 1 calc R
C7 C 0.18527(16) 0.1661(8) 0.5038(3) 0.0680(14) Uani 1 1 d .
H7A H 0.2030 0.2357 0.4817 0.102 Uiso 1 1 calc R
H7B H 0.1792 0.0270 0.4840 0.102 Uiso 1 1 calc R
H7C H 0.2027 0.1648 0.5619 0.102 Uiso 1 1 calc R
C17 C 0.03713(18) 1.2085(18) 0.0723(4) 0.180(5) Uani 1 1 d .
H17A H 0.0362 1.0625 0.0631 0.270 Uiso 1 1 calc R
H17B H 0.0531 1.2753 0.0462 0.270 Uiso 1 1 calc R
H17C H 0.0058 1.2607 0.0505 0.270 Uiso 1 1 calc R
C18 C 0.0604(2) 1.4823(13) 0.1681(6) 0.159(4) Uani 1 1 d .
H18A H 0.0286 1.5262 0.1493 0.238 Uiso 1 1 calc R
H18B H 0.0733 1.5491 0.1369 0.238 Uiso 1 1 calc R
H18C H 0.0784 1.5183 0.2242 0.238 Uiso 1 1 calc R
C16 C 0.0397(2) 1.1620(16) 0.2057(5) 0.174(5) Uani 1 1 d .
H16A H 0.0391 1.0143 0.2018 0.261 Uiso 1 1 calc R
H16B H 0.0083 1.2131 0.1848 0.261 Uiso 1 1 calc R
H16C H 0.0573 1.2020 0.2615 0.261 Uiso 1 1 calc R

loop_
_atom_site_aniso_label
_atom_site_aniso_U_11
_atom_site_aniso_U_22
_atom_site_aniso_U_33
_atom_site_aniso_U_23
_atom_site_aniso_U_13
_atom_site_aniso_U_12
N3 0.0376(19) 0.073(3) 0.061(2) 0.0000(19) 0.0284(17) 0.0041(17)
C8 0.034(2) 0.062(3) 0.041(2) -0.006(2) 0.0198(17) 0.0010(18)
C4 0.035(2) 0.062(3) 0.042(2) -0.010(2) 0.0210(18) -0.0012(19)
N2 0.0306(17) 0.066(2) 0.056(2) 0.0029(18) 0.0226(16) 0.0020(16)
O1 0.0352(15) 0.099(3) 0.0588(19) 0.0166(17) 0.0201(15) -0.0034(16)
C12 0.035(2) 0.060(3) 0.052(2) 0.004(2) 0.0178(19) 0.0023(19)
C5 0.035(2) 0.061(3) 0.047(2) -0.006(2) 0.0200(18) 0.0017(19)
N1 0.0329(18) 0.076(3) 0.070(2) 0.019(2) 0.0215(17) 0.0021(18)
C11 0.033(2) 0.063(3) 0.045(2) -0.001(2) 0.0184(18) -0.0017(19)
C10 0.029(2) 0.073(3) 0.046(2) 0.001(2) 0.0162(18) 0.0041(19)
C13 0.030(2) 0.059(3) 0.043(2) -0.006(2) 0.0163(17) 0.0011(18)
C14 0.034(2) 0.058(3) 0.044(2) -0.005(2) 0.0145(19) -0.0015(19)
C1 0.042(2) 0.059(3) 0.051(2) -0.006(2) 0.025(2) -0.006(2)
C2 0.043(2) 0.070(3) 0.062(3) -0.003(2) 0.034(2) -0.005(2)
N4 0.048(2) 0.068(3) 0.080(3) 0.007(2) 0.038(2) 0.0000(18)
C9 0.037(2) 0.070(3) 0.041(2) 0.004(2) 0.0163(18) 0.002(2)
C15 0.034(2) 0.068(3) 0.050(3) 0.000(2) 0.0189(19) 0.0040(19)
C3 0.039(2) 0.076(3) 0.073(3) -0.001(3) 0.034(2) 0.003(2)
C6 0.059(3) 0.085(4) 0.091(4) 0.012(3) 0.043(3) -0.006(3)
C7 0.058(3) 0.061(3) 0.092(4) 0.003(3) 0.041(3) 0.002(2)
C17 0.034(3) 0.399(16) 0.081(5) -0.057(7) 0.005(3) 0.028(5)
C18 0.078(5) 0.127(7) 0.232(10) -0.055(7) 0.039(5) 0.019(4)
C16 0.051(3) 0.299(13) 0.185(8) 0.131(9) 0.065(5) 0.069(5)

loop_
_atom_type_symbol
_atom_type_description
_atom_type_scat_dispersion_real
_atom_type_scat_dispersion_imag
_atom_type_scat_source
C C 0.0033 0.0016 'International Tables Vol C Tables 4.2.6.8 and 6.1.1.4'
H H 0.0000 0.0000 'International Tables Vol C Tables 4.2.6.8 and 6.1.1.4'
N N 0.0061 0.0033 'International Tables Vol C Tables 4.2.6.8 and 6.1.1.4'
O O 0.0106 0.0060 'International Tables Vol C Tables 4.2.6.8 and 6.1.1.4'

loop_
_geom_angle_atom_site_label_1
_geom_angle_atom_site_label_2
_geom_angle_atom_site_label_3
_geom_angle
C3 N3 C4 116.3(4)
C9 C8 C13 116.1(4)
C9 C8 C4 118.7(4)
C13 C8 C4 125.1(3)
N3 C4 C5 121.4(4)
N3 C4 C8 117.2(4)
C5 C4 C8 121.4(3)
C14 N2 C13 129.5(3)
C13 C12 C11 122.2(4)
C4 C5 C1 121.8(4)
N1 C11 C10 120.4(3)
N1 C11 C12 121.5(4)
C10 C11 C12 118.1(4)
C9 C10 C11 120.0(4)
C12 C13 N2 121.1(4)
C12 C13 C8 120.1(3)
N2 C13 C8 118.8(3)
O1 C14 N2 123.8(4)
O1 C14 C15 119.6(4)
N2 C14 C15 116.6(4)
N4 C1 C5 122.0(4)
N4 C1 C2 122.3(4)
C5 C1 C2 115.6(4)
C3 C2 C1 119.1(4)
C1 N4 C7 121.5(4)
C1 N4 C6 121.4(4)
C7 N4 C6 117.0(4)
C10 C9 C8 123.3(4)
C17 C15 C16 115.2(6)
C17 C15 C18 106.2(7)
C16 C15 C18 105.2(6)
C17 C15 C14 108.2(4)
C16 C15 C14 115.2(4)
C18 C15 C14 106.0(4)
N3 C3 C2 125.6(4)

loop_
_geom_bond_atom_site_label_1
_geom_bond_atom_site_label_2
_geom_bond_distance
N3 C3 1.342(5)
N3 C4 1.360(5)
C8 C9 1.403(5)
C8 C13 1.418(6)
C8 C4 1.494(5)
C4 C5 1.384(6)
N2 C14 1.349(5)
N2 C13 1.412(5)
O1 C14 1.230(5)
C12 C13 1.390(5)
C12 C11 1.391(5)
C5 C1 1.403(5)
N1 C11 1.378(5)
C11 C10 1.390(6)
C10 C9 1.378(5)
C14 C15 1.530(5)
C1 N4 1.353(6)
C1 C2 1.406(6)
C2 C3 1.362(6)
N4 C7 1.453(6)
N4 C6 1.456(5)
C15 C17 1.447(7)
C15 C16 1.474(8)
C15 C18 1.526(9)

loop_
_geom_torsion_atom_site_label_1
_geom_torsion_atom_site_label_2
_geom_torsion_atom_site_label_3
_geom_torsion_atom_site_label_4
_geom_torsion
C3 N3 C4 C5 1.0(6)
C3 N3 C4 C8 -176.3(4)
C9 C8 C4 N3 160.3(4)
C13 C8 C4 N3 -16.5(6)
C9 C8 C4 C5 -17.0(6)
C13 C8 C4 C5 166.2(4)
N3 C4 C5 C1 -4.8(6)
C8 C4 C5 C1 172.4(4)
C13 C12 C11 N1 -179.4(4)
C13 C12 C11 C10 -1.2(6)
N1 C11 C10 C9 178.2(4)
C12 C11 C10 C9 0.0(6)
C11 C12 C13 N2 -179.9(4)
C11 C12 C13 C8 0.8(6)
C14 N2 C13 C12 15.8(6)
C14 N2 C13 C8 -164.9(4)
C9 C8 C13 C12 0.8(6)
C4 C8 C13 C12 177.6(4)
C9 C8 C13 N2 -178.6(3)
C4 C8 C13 N2 -1.7(6)
C13 N2 C14 O1 0.6(7)
C13 N2 C14 C15 -179.5(4)
C4 C5 C1 N4 -175.6(4)
C4 C5 C1 C2 4.4(6)
N4 C1 C2 C3 179.4(4)
C5 C1 C2 C3 -0.6(6)
C5 C1 N4 C7 2.4(6)
C2 C1 N4 C7 -177.6(4)
C5 C1 N4 C6 178.2(4)
C2 C1 N4 C6 -1.8(7)
C11 C10 C9 C8 1.6(6)
C13 C8 C9 C10 -2.0(6)
C4 C8 C9 C10 -179.0(4)
O1 C14 C15 C17 50.5(7)
N2 C14 C15 C17 -129.3(6)
O1 C14 C15 C16 -179.0(6)
N2 C14 C15 C16 1.2(7)
O1 C14 C15 C18 -63.1(6)
N2 C14 C15 C18 117.1(6)
C4 N3 C3 C2 3.0(7)
C1 C2 C3 N3 -3.2(7)
